data_1101062
loop_
_publ_author_name
'Kr\"uger, Hannes'
'Kahlenberg, Volker'

_publ_section_title
;
 Incommensurately modulated ordering of tetrahedral chains in
 Ca~2~Fe~2~O~5~ at elevated temperatures
;
_journal_coeditor_code SN5023
_journal_issue 06
_journal_name_full 'Acta Crystallographica Section B'
_journal_page_first 656
_journal_page_last 662
_journal_paper_doi 10.1107/S0108768105026480
_journal_volume 61
_journal_year 2005
_chemical_formula_sum 'Ca2 Fe2 O5'
_chemical_formula_weight 271.8
_chemical_name_systematic ' ?'
_space_group_ssg_name Imma(00\g)s00
_symmetry_cell_setting orthorhombic
_cell_angle_alpha 90
_cell_angle_beta 90
_cell_angle_gamma 90
_cell_formula_units_Z 4
_cell_length_a 5.4931(12)
_cell_length_b 15.038(3)
_cell_length_c 5.6511(11)
_cell_measurement_reflns_used 2473
_cell_measurement_temperature 1100
_cell_measurement_theta_max 29.54
_cell_measurement_theta_min 2.71
_cell_modulation_dimension 1
_cell_volume 466.81(17)
_computing_cell_refinement 'STOE X-AREA'
_computing_data_collection 'STOE X-AREA'
_computing_data_reduction 'STOE X-RED'
_computing_publication_material '(Jana2000; Petricek and Dusek, 2000)'
_computing_structure_refinement '(Jana2000; Petricek and Dusek, 2000)'
_diffrn_ambient_temperature 1100
_diffrn_detector 'image plate (34 cm diameter)'
_diffrn_detector_area_resol_mean 6.67
_diffrn_detector_type STOE
_diffrn_measured_fraction_theta_full 0.98
_diffrn_measurement_details ' 120 frames, detector distance = 100 mm'
_diffrn_measurement_device '2-circle goniometer'
_diffrn_measurement_device_type 'STOE IPDS 2'
_diffrn_measurement_method 'rotation method'
_diffrn_radiation_collimation '0.5 mm diameter, multiple pinhole'
_diffrn_radiation_monochromator 'plane graphite'
_diffrn_radiation_polarisn_norm 0
_diffrn_radiation_type 'Mo K\a'
_diffrn_radiation_wavelength 0.71073
_diffrn_reflns_av_R_equivalents 0.0586
_diffrn_reflns_av_sigmaI/netI 0.0112
_diffrn_reflns_limit_h_max 7
_diffrn_reflns_limit_h_min -7
_diffrn_reflns_limit_index_m_1_max 1
_diffrn_reflns_limit_index_m_1_min -1
_diffrn_reflns_limit_k_max 20
_diffrn_reflns_limit_k_min -20
_diffrn_reflns_limit_l_max 7
_diffrn_reflns_limit_l_min -7
_diffrn_reflns_number 6040
_diffrn_reflns_theta_full 29.31
_diffrn_reflns_theta_max 29.31
_diffrn_reflns_theta_min 2.71
_diffrn_source 'sealed X-ray tube, 12 x 0.4 mm long-fine focus'
_diffrn_source_current 40
_diffrn_source_power 2.00
_diffrn_source_voltage 50
_exptl_absorpt_coefficient_mu 8.331
_exptl_absorpt_correction_T_max 0.6093
_exptl_absorpt_correction_T_min 0.3086
_exptl_absorpt_correction_type integration
_exptl_absorpt_process_details 'STOE X-RED'
_exptl_crystal_colour reddish-brown
_exptl_crystal_density_diffrn 3.8670
_exptl_crystal_description plate
_exptl_crystal_F_000 528
_exptl_crystal_size_max 0.18
_exptl_crystal_size_mid 0.18
_exptl_crystal_size_min 0.06
_refine_diff_density_max 1.29
_refine_diff_density_min -1.96
_refine_ls_extinction_method none
_refine_ls_goodness_of_fit_gt 3.15
_refine_ls_goodness_of_fit_ref 2.91
_refine_ls_number_parameters 43
_refine_ls_number_reflns 934
_refine_ls_R_factor_all 0.0667
_refine_ls_R_factor_gt 0.0530
_refine_ls_shift/su_max 0.0010
_refine_ls_shift/su_mean 0.0001
_refine_ls_structure_factor_coef F
_refine_ls_weighting_details w=1/(\s^2^(F)+0.0001F^2^)
_refine_ls_weighting_scheme sigma
_refine_ls_wR_factor_gt 0.0535
_refine_ls_wR_factor_ref 0.0550
_reflns_number_gt 759
_reflns_number_total 934
_reflns_threshold_expression I>3\s(I)
_cod_data_source_file sn5023.cif
_cod_data_source_block I
_cod_original_cell_volume 466.79(17)
_cod_database_code 1101062

loop_
_space_group_symop_ssg_id
_space_group_symop_ssg_operation_algebraic
1 x1,x2,x3,x4
2 -x1,x2,x3,1/2+x4
3 x1,1/2-x2,x3,x4
4 -x1,1/2-x2,x3,1/2+x4
5 -x1,-x2,-x3,-x4
6 x1,-x2,-x3,1/2-x4
7 -x1,1/2+x2,-x3,-x4
8 x1,1/2+x2,-x3,1/2-x4
9 1/2+x1,1/2+x2,1/2+x3,x4
10 1/2-x1,1/2+x2,1/2+x3,1/2+x4
11 1/2+x1,-x2,1/2+x3,x4
12 1/2-x1,-x2,1/2+x3,1/2+x4
13 1/2-x1,1/2-x2,1/2-x3,-x4
14 1/2+x1,1/2-x2,1/2-x3,1/2-x4
15 1/2-x1,x2,1/2-x3,-x4
16 1/2+x1,x2,1/2-x3,1/2-x4

loop_
_atom_site_label
_atom_site_type_symbol
_atom_site_fract_x
_atom_site_fract_y
_atom_site_fract_z
_atom_site_adp_type
_atom_site_U_iso_or_equiv
_atom_site_symmetry_multiplicity
_atom_site_occupancy
_atom_site_calc_flag
Fe1 Fe 0 0 0.5 Uani 0.0218(2) 4 1 d
Fe2 Fe 0.94636(15) 0.25 0.56859(18) Uani 0.0203(2) 8 1 d
Ca1 Ca 0 0.10808(7) 0.02377(19) Uani 0.0304(3) 8 1 d
O1 O 0.75 0.0131(2) 0.75 Uani 0.0259(9) 8 1 d
O2 O 0 0.1413(2) 0.4317(7) Uani 0.0370(11) 8 1 d
O3 O 0.4021(7) 0.25 0.6255(9) Uani 0.0265(14) 8 1 d

loop_
_atom_site_aniso_label
_atom_site_aniso_type_symbol
_atom_site_aniso_U_11
_atom_site_aniso_U_22
_atom_site_aniso_U_33
_atom_site_aniso_U_12
_atom_site_aniso_U_13
_atom_site_aniso_U_23
Fe1 Fe 0.0133(3) 0.0378(5) 0.0142(4) 0 0 -0.0010(4)
Fe2 Fe 0.0234(4) 0.0163(4) 0.0213(5) 0 -0.0001(3) 0
Ca1 Ca 0.0395(5) 0.0233(4) 0.0284(5) 0 0 0.0008(4)
O1 O 0.0178(12) 0.0364(17) 0.0236(16) 0 0.0094(12) 0
O2 O 0.052(2) 0.0231(16) 0.036(2) 0 0 -0.0070(16)
O3 O 0.0187(19) 0.031(3) 0.030(3) 0 -0.0051(17) 0

loop_
_atom_site_displace_Fourier_atom_site_label
_atom_site_displace_Fourier_axis
_atom_site_displace_Fourier_wave_vector_seq_id
_atom_site_displace_Fourier_param_cos
_atom_site_displace_Fourier_param_sin
Fe1 x 1 0 0.00333(17)
Fe1 y 1 0 0
Fe1 z 1 0 0
Ca1 x 1 -0.0115(2) 0.0088(2)
Ca1 y 1 0 0
Ca1 z 1 0 0
O1 x 1 0 0.0039(6)
O1 y 1 -0.0015(3) 0
O1 z 1 0 0.0023(9)
O2 x 1 -0.0191(9) -0.0039(9)
O2 y 1 0 0
O2 z 1 0 0

loop_
_atom_site_Fourier_wave_vector_seq_id
_atom_site_Fourier_wave_vector_x
_atom_site_Fourier_wave_vector_y
_atom_site_Fourier_wave_vector_z
1 0.00000 0.00000 0.58800

loop_
_atom_site_occ_special_func_atom_site_label
_atom_site_occ_special_func_crenel_c
_atom_site_occ_special_func_crenel_w
Fe2 0.6451 0.5
O3 0.178(3) 0.5

loop_
_atom_type_symbol
_atom_type_scat_dispersion_real
_atom_type_scat_dispersion_imag
_atom_type_scat_source
Ca 0.226 0.306 'International Tables Vol C Tables  4.2.6.8 and 6.1.1.1'
Fe 0.346 0.844 'International Tables Vol C Tables  4.2.6.8 and 6.1.1.1'
O 0.011 0.006 'International Tables Vol C Tables  4.2.6.8 and 6.1.1.1'

loop_
_cell_wave_vector_seq_id
_cell_wave_vector_x
_cell_wave_vector_y
_cell_wave_vector_z
1 0.00000 0.00000 0.58800

loop_
_exptl_crystal_face_index_h
_exptl_crystal_face_index_k
_exptl_crystal_face_index_l
_exptl_crystal_face_perp_dist
0 -1 0 0.0440
0 1 0 0.0140
4 1 4 0.0690
1 5 1 0.0410
2 -7 3 0.0720
-1 0 1 0.0640
1 0 -1 0.0990
-6 -1 -5 0.0860

loop_
_geom_angle_atom_site_label_1
_geom_angle_atom_site_label_2
_geom_angle_atom_site_label_3
_geom_angle_site_symmetry_1
_geom_angle_site_symmetry_3
_geom_angle_av
_geom_angle_min
_geom_angle_max
_geom_angle_publ_flag
O1 Fe1 O1 1_455 5_656 179.36(15) 178.99(17) 180 yes
O1 Fe1 O1 1_455 2_655 87.83(14) 87.83(16) 87.83(12) yes
O1 Fe1 O1 1_455 6_456 92.18(14) 91.98(14) 92.37(13) yes
O1 Fe1 O2 1_455 . 91.70(18) 89.57(16) 93.86(16) yes
O1 Fe1 O2 1_455 5_556 88.28(18) 86.79(19) 89.78(19) yes
O1 Fe1 O1 5_656 1_455 179.36(15) 178.99(16) 180 yes
O1 Fe1 O1 5_656 2_655 92.17(14) 91.98(14) 92.37(14) yes
O1 Fe1 O1 5_656 6_456 87.83(14) 87.83(16) 87.83(13) yes
O1 Fe1 O2 5_656 . 88.29(18) 86.79(19) 89.8(2) yes
O1 Fe1 O2 5_656 5_556 91.73(18) 89.57(16) 93.85(16) yes
O1 Fe1 O1 2_655 1_455 87.83(14) 87.83(16) 87.83(13) yes
O1 Fe1 O1 2_655 5_656 92.17(14) 91.98(14) 92.37(13) yes
O1 Fe1 O1 2_655 6_456 179.36(15) 178.99(17) 180 yes
O1 Fe1 O2 2_655 . 91.72(18) 89.57(16) 93.86(16) yes
O1 Fe1 O2 2_655 5_556 88.30(18) 86.79(19) 89.78(19) yes
O1 Fe1 O1 6_456 1_455 92.18(14) 91.98(14) 92.37(14) yes
O1 Fe1 O1 6_456 5_656 87.83(14) 87.83(16) 87.83(12) yes
O1 Fe1 O1 6_456 2_655 179.36(15) 178.99(16) 180 yes
O1 Fe1 O2 6_456 . 88.29(18) 86.79(19) 89.8(2) yes
O1 Fe1 O2 6_456 5_556 91.69(18) 89.57(16) 93.85(16) yes
O2 Fe1 O2 . 5_556 177.79(19) 176.54(19) 179.9(2) yes
O2 Fe1 O2 5_556 . 177.79(19) 176.54(19) 179.91(19) yes
O2 Fe2 O2 1_655 3_655 124.81(19) 123.86(19) 126.69(19) yes
O2 Fe2 O3 1_655 13_656 107.01(15) 106.39(15) 108.33(15) yes
O2 Fe2 O3 1_655 2_655 105.22(17) 102.57(17) 106.45(17) yes
O2 Fe2 O3 1_655 14_556 116.08(13) 116.08(13) 116.08(13) yes
O2 Fe2 O2 3_655 1_655 124.81(19) 123.86(19) 126.69(19) yes
O2 Fe2 O3 3_655 13_656 107.01(15) 106.39(15) 108.33(15) yes
O2 Fe2 O3 3_655 2_655 105.22(17) 102.57(17) 106.45(17) yes
O2 Fe2 O3 3_655 14_556 116.08(13) 116.08(13) 116.08(13) yes
O3 Fe2 O3 13_656 2_655 106.2(2) 106.2(2) 106.2(2) yes
O3 Fe2 O3 2_655 13_656 106.2(2) 106.2(2) 106.2(2) yes
O3 Fe2 O3 2_655 14_556 72.5(2) 72.5(2) 72.5(2) yes
O3 Fe2 O3 14_556 2_655 72.5(2) 72.5(2) 72.5(2) yes
O1 Ca1 O1 1_454 5_656 101.04(13) 100.21(12) 101.82(12) yes
O1 Ca1 O1 1_454 2_654 66.21(11) 66.20(12) 66.23(10) yes
O1 Ca1 O1 1_454 6_456 67.56(13) 66.32(14) 68.78(14) yes
O1 Ca1 O2 1_454 . 136.22(14) 134.78(13) 137.60(13) yes
O1 Ca1 O2 1_454 15_455 67.79(11) 65.88(12) 69.73(13) yes
O1 Ca1 O2 1_454 15_555 133.78(11) 131.88(13) 135.73(13) yes
O1 Ca1 O3 1_454 13_555 115.21(15) 114.48(16) 115.52(15) yes
O1 Ca1 O3 1_454 14_455 98.84(14) 98.29(13) 100.00(16) yes
O1 Ca1 O1 5_656 1_454 101.04(12) 100.21(13) 101.82(13) yes
O1 Ca1 O1 5_656 2_654 67.54(12) 66.32(11) 68.78(11) yes
O1 Ca1 O1 5_656 6_456 63.33(10) 63.31(9) 63.35(10) yes
O1 Ca1 O2 5_656 . 70.73(13) 69.73(14) 71.74(14) yes
O1 Ca1 O2 5_656 15_455 126.52(11) 124.57(9) 128.41(10) yes
O1 Ca1 O2 5_656 15_555 64.28(11) 62.10(10) 66.55(11) yes
O1 Ca1 O3 5_656 13_555 131.03(13) 129.75(13) 133.22(13) yes
O1 Ca1 O3 5_656 14_455 159.76(13) 157.78(13) 160.89(14) yes
O1 Ca1 O1 2_654 1_454 66.21(11) 66.20(12) 66.23(10) yes
O1 Ca1 O1 2_654 5_656 67.54(13) 66.32(14) 68.78(14) yes
O1 Ca1 O1 2_654 6_456 101.03(13) 100.21(12) 101.82(12) yes
O1 Ca1 O2 2_654 . 136.19(14) 134.78(13) 137.60(13) yes
O1 Ca1 O2 2_654 15_455 133.81(11) 131.88(13) 135.73(13) yes
O1 Ca1 O2 2_654 15_555 67.76(11) 65.88(12) 69.73(13) yes
O1 Ca1 O3 2_654 13_555 98.84(14) 98.29(13) 100.00(16) yes
O1 Ca1 O3 2_654 14_455 115.20(15) 114.48(16) 115.52(15) yes
O1 Ca1 O1 6_456 1_454 67.56(12) 66.32(11) 68.78(11) yes
O1 Ca1 O1 6_456 5_656 63.33(10) 63.31(10) 63.35(10) yes
O1 Ca1 O1 6_456 2_654 101.03(12) 100.21(13) 101.82(13) yes
O1 Ca1 O2 6_456 . 70.74(13) 69.73(14) 71.74(14) yes
O1 Ca1 O2 6_456 15_455 64.32(11) 62.10(10) 66.55(11) yes
O1 Ca1 O2 6_456 15_555 126.49(11) 124.57(9) 128.41(10) yes
O1 Ca1 O3 6_456 13_555 159.77(13) 157.78(13) 160.89(14) yes
O1 Ca1 O3 6_456 14_455 131.04(13) 129.75(13) 133.22(13) yes
O2 Ca1 O2 . 15_455 82.78(15) 81.19(16) 84.39(15) yes
O2 Ca1 O2 . 15_555 82.77(15) 81.19(16) 84.39(15) yes
O2 Ca1 O3 . 13_555 99.03(15) 98.70(15) 99.44(15) yes
O2 Ca1 O3 . 14_455 99.04(15) 98.70(15) 99.44(15) yes
O2 Ca1 O2 15_455 . 82.78(15) 81.19(15) 84.39(15) yes
O2 Ca1 O2 15_455 15_555 156.91(12) 156.86(12) 156.96(12) yes
O2 Ca1 O3 15_455 13_555 96.23(13) 95.25(13) 96.70(13) yes
O2 Ca1 O3 15_455 14_455 68.44(12) 67.93(12) 69.47(13) yes
O2 Ca1 O2 15_555 . 82.77(15) 81.19(15) 84.39(15) yes
O2 Ca1 O2 15_555 15_455 156.91(12) 156.86(12) 156.96(12) yes
O2 Ca1 O3 15_555 13_555 68.44(12) 67.93(12) 69.47(13) yes
O2 Ca1 O3 15_555 14_455 96.23(13) 95.25(13) 96.70(13) yes

loop_
_geom_bond_atom_site_label_1
_geom_bond_atom_site_label_2
_geom_bond_site_symmetry_2
_geom_bond_distance_av
_geom_bond_distance_min
_geom_bond_distance_max
_geom_bond_publ_flag
Fe1 O1 1_455 1.980(2) 1.9676(8) 1.9927(8) yes
Fe1 O1 5_656 1.980(2) 1.9676(7) 1.9927(8) yes
Fe1 O1 2_655 1.980(2) 1.9676(8) 1.9927(8) yes
Fe1 O1 6_456 1.980(2) 1.9676(7) 1.9927(8) yes
Fe1 O2 . 2.162(4) 2.160(4) 2.163(4) yes
Fe1 O2 5_556 2.162(4) 2.160(4) 2.163(4) yes
Fe2 O2 1_655 1.844(4) 1.828(4) 1.852(4) yes
Fe2 O2 3_655 1.844(4) 1.828(4) 1.852(4) yes
Fe2 O3 13_656 1.918(5) 1.918(5) 1.918(5) yes
Fe2 O3 2_655 1.941(4) 1.941(4) 1.941(4) yes
Fe2 O3 14_556 1.745(5) 1.745(5) 1.745(5) yes
Ca1 O1 1_454 2.514(4) 2.486(3) 2.543(3) yes
Ca1 O1 5_656 2.616(4) 2.581(4) 2.652(3) yes
Ca1 O1 2_654 2.514(4) 2.486(3) 2.543(3) yes
Ca1 O1 6_456 2.616(4) 2.581(4) 2.652(3) yes
Ca1 O2 . 2.360(4) 2.359(4) 2.360(4) yes
Ca1 O2 15_455 2.802(5) 2.622(5) 2.984(5) yes
Ca1 O2 15_555 2.805(5) 2.622(5) 2.984(5) yes
Ca1 O3 13_555 2.369(2) 2.356(2) 2.376(2) yes
Ca1 O3 14_455 2.369(2) 2.356(2) 2.376(2) yes
